data_4335186
loop_
_publ_author_name
'Christopher J. Whiteoak'
'James D. Nobbs'
'Evgeny Kiryushchenkov'
'Sandro Pagano'
'Andrew J.P. White'
'George J.P. Britovsek'

_publ_section_title
;
 Tri(pyridylmethyl)phosphine: The Elusive Congener of TPA Shows
 Surprisingly Different Coordination Behavior
;
_journal_name_full 'Inorganic Chemistry'
_journal_page_first 7000
_journal_page_last 7009
_journal_paper_doi 10.1021/ic4005196
_journal_volume 52
_journal_year 2013
_chemical_formula_moiety 'C18 H18 Cl2 N4 Ru, 3(C H2 Cl2)'
_chemical_formula_sum 'C21 H24 Cl8 N4 Ru'
_chemical_formula_weight 717.11
_chemical_name_systematic
; 
 ? 
;
_space_group_IT_number 14
_symmetry_cell_setting monoclinic
_symmetry_space_group_name_Hall '-P 2ybc'
_symmetry_space_group_name_H-M 'P 1 21/c 1'
_atom_sites_solution_hydrogens geom
_atom_sites_solution_primary direct
_atom_sites_solution_secondary difmap
_audit_creation_method SHELXL-97
_cell_angle_alpha 90.00
_cell_angle_beta 96.5352(11)
_cell_angle_gamma 90.00
_cell_formula_units_Z 4
_cell_length_a 8.54332(10)
_cell_length_b 24.0817(3)
_cell_length_c 13.86264(17)
_cell_measurement_reflns_used 19760
_cell_measurement_temperature 173
_cell_measurement_theta_max 32.7726
_cell_measurement_theta_min 2.7947
_cell_volume 2833.53(6)
_computing_cell_refinement 'CrysAlis RED, Oxford Diffraction Ltd'
_computing_data_collection 'CrysAlis CCD, Oxford Diffraction Ltd'
_computing_data_reduction 'CrysAlis RED, Oxford Diffraction Ltd'
_computing_molecular_graphics 'Bruker SHELXTL'
_computing_publication_material 'Bruker SHELXTL'
_computing_structure_refinement 'SHELXL-97 (Sheldrick, 1997)'
_computing_structure_solution 'SHELXS-97 (Sheldrick, 1990)'
_diffrn_ambient_temperature 173
_diffrn_detector_area_resol_mean 15.9863
_diffrn_measured_fraction_theta_full 0.982
_diffrn_measured_fraction_theta_max 0.913
_diffrn_measurement_device_type 'OD Xcalibur 3'
_diffrn_measurement_method 'omega scans'
_diffrn_radiation_monochromator graphite
_diffrn_radiation_source 'Enhance (Mo) x-ray Source'
_diffrn_radiation_type MoK\a
_diffrn_radiation_wavelength 0.71073
_diffrn_reflns_av_R_equivalents 0.0224
_diffrn_reflns_av_sigmaI/netI 0.0301
_diffrn_reflns_limit_h_max 12
_diffrn_reflns_limit_h_min -12
_diffrn_reflns_limit_k_max 34
_diffrn_reflns_limit_k_min -36
_diffrn_reflns_limit_l_max 19
_diffrn_reflns_limit_l_min -20
_diffrn_reflns_number 34942
_diffrn_reflns_theta_full 31.50
_diffrn_reflns_theta_max 32.85
_diffrn_reflns_theta_min 2.80
_diffrn_standards_number 0
_exptl_absorpt_coefficient_mu 1.327
_exptl_absorpt_correction_T_max 0.911
_exptl_absorpt_correction_T_min 0.734
_exptl_absorpt_correction_type analytical
_exptl_absorpt_process_details
; 
CrysAlisPro, Oxford Diffraction Ltd., 
Version 1.171.33.34d (release 27-02-2009 CrysAlis171 .NET) 
(compiled Feb 27 2009,15:38:38) 
Analytical numeric absorption correction using a multifaceted crystal 
model based on expressions derived by R.C. Clark & J.S. Reid. 
(Clark, R. C. & Reid, J. S. (1995). Acta Cryst. A51, 887-897) 
;
_exptl_crystal_colour Red
_exptl_crystal_density_diffrn 1.681
_exptl_crystal_description plates
_exptl_crystal_F_000 1432
_exptl_crystal_size_max 0.39
_exptl_crystal_size_mid 0.17
_exptl_crystal_size_min 0.08
_refine_diff_density_max 0.780
_refine_diff_density_min -1.505
_refine_diff_density_rms 0.087
_refine_ls_extinction_method none
_refine_ls_goodness_of_fit_ref 1.126
_refine_ls_hydrogen_treatment constr
_refine_ls_matrix_type full
_refine_ls_number_parameters 361
_refine_ls_number_reflns 9620
_refine_ls_number_restraints 149
_refine_ls_restrained_S_all 1.123
_refine_ls_R_factor_all 0.0474
_refine_ls_R_factor_gt 0.0359
_refine_ls_shift/su_max 0.001
_refine_ls_shift/su_mean 0.000
_refine_ls_structure_factor_coef Fsqd
_refine_ls_weighting_details 'calc w=1/[\s^2^(Fo^2^)+(0.0193P)^2^+3.7898P] where P=(Fo^2^+2Fc^2^)/3'
_refine_ls_weighting_scheme calc
_refine_ls_wR_factor_gt 0.0749
_refine_ls_wR_factor_ref 0.0767
_reflns_number_gt 7886
_reflns_number_total 9620
_reflns_threshold_expression >2sigma(I)
_cod_data_source_file ic4005196_si_002_5.cif
_cod_data_source_block '[RuCl2(TPA)]'
_cod_original_cell_volume 2833.54(6)
_cod_database_code 4335186

loop_
_symmetry_equiv_pos_as_xyz
'x, y, z'
'-x, y+1/2, -z+1/2'
'-x, -y, -z'
'x, -y-1/2, z-1/2'

loop_
_atom_site_label
_atom_site_type_symbol
_atom_site_fract_x
_atom_site_fract_y
_atom_site_fract_z
_atom_site_U_iso_or_equiv
_atom_site_adp_type
_atom_site_occupancy
_atom_site_symmetry_multiplicity
_atom_site_calc_flag
_atom_site_refinement_flags
_atom_site_disorder_assembly
_atom_site_disorder_group
Ru Ru 0.508225(19) 0.789338(7) 0.383773(11) 0.01567(4) Uani 1 1 d . . .
Cl1 Cl 0.50360(7) 0.85285(2) 0.52203(4) 0.02772(11) Uani 1 1 d . . .
Cl2 Cl 0.65099(6) 0.72138(2) 0.49171(4) 0.02230(10) Uani 1 1 d . . .
N1 N 0.5021(2) 0.73718(7) 0.26628(12) 0.0167(3) Uani 1 1 d . . .
C1 C 0.6692(2) 0.72956(9) 0.24689(16) 0.0213(4) Uani 1 1 d . . .
H1A H 0.6720 0.7181 0.1785 0.026 Uiso 1 1 calc R . .
H1B H 0.7187 0.6998 0.2893 0.026 Uiso 1 1 calc R . .
C2 C 0.7602(2) 0.78261(9) 0.26567(15) 0.0204(4) Uani 1 1 d . . .
N3 N 0.7157(2) 0.81549(8) 0.33712(13) 0.0196(3) Uani 1 1 d . . .
C4 C 0.7964(3) 0.86240(10) 0.35882(17) 0.0263(5) Uani 1 1 d . . .
H4A H 0.7644 0.8859 0.4081 0.032 Uiso 1 1 calc R . .
C5 C 0.9245(3) 0.87805(12) 0.3124(2) 0.0350(6) Uani 1 1 d . . .
H5A H 0.9803 0.9113 0.3302 0.042 Uiso 1 1 calc R . .
C6 C 0.9697(3) 0.84459(12) 0.23980(19) 0.0334(6) Uani 1 1 d . . .
H6A H 1.0572 0.8545 0.2068 0.040 Uiso 1 1 calc R . .
C7 C 0.8864(3) 0.79650(11) 0.21559(17) 0.0274(5) Uani 1 1 d . . .
H7A H 0.9152 0.7732 0.1652 0.033 Uiso 1 1 calc R . .
C11 C 0.4036(2) 0.76210(9) 0.18093(15) 0.0198(4) Uani 1 1 d . . .
H11A H 0.4536 0.7545 0.1213 0.024 Uiso 1 1 calc R . .
H11B H 0.2985 0.7443 0.1737 0.024 Uiso 1 1 calc R . .
C12 C 0.3846(2) 0.82349(9) 0.19173(15) 0.0184(4) Uani 1 1 d . . .
N13 N 0.4034(2) 0.84322(7) 0.28412(13) 0.0187(3) Uani 1 1 d . . .
C14 C 0.3729(3) 0.89730(9) 0.29833(17) 0.0258(4) Uani 1 1 d . . .
H14A H 0.3852 0.9114 0.3628 0.031 Uiso 1 1 calc R . .
C15 C 0.3246(3) 0.93297(10) 0.22312(19) 0.0309(5) Uani 1 1 d . . .
H15A H 0.3019 0.9707 0.2359 0.037 Uiso 1 1 calc R . .
C16 C 0.3093(3) 0.91323(10) 0.12856(19) 0.0298(5) Uani 1 1 d . . .
H16A H 0.2779 0.9372 0.0754 0.036 Uiso 1 1 calc R . .
C17 C 0.3409(3) 0.85780(10) 0.11360(17) 0.0255(4) Uani 1 1 d . . .
H17A H 0.3325 0.8433 0.0495 0.031 Uiso 1 1 calc R . .
C21 C 0.4274(3) 0.68465(9) 0.29619(16) 0.0214(4) Uani 1 1 d . . .
H21A H 0.5058 0.6622 0.3373 0.026 Uiso 1 1 calc R . .
H21B H 0.3892 0.6626 0.2380 0.026 Uiso 1 1 calc R . .
C22 C 0.2910(3) 0.69921(9) 0.35226(15) 0.0217(4) Uani 1 1 d . . .
N23 N 0.3028(2) 0.74847(8) 0.40021(12) 0.0192(3) Uani 1 1 d . . .
C24 C 0.1832(3) 0.76496(10) 0.44861(16) 0.0246(4) Uani 1 1 d . . .
H24A H 0.1899 0.8000 0.4801 0.030 Uiso 1 1 calc R . .
C25 C 0.0507(3) 0.73264(12) 0.45411(18) 0.0306(5) Uani 1 1 d . . .
H25A H -0.0328 0.7455 0.4881 0.037 Uiso 1 1 calc R . .
C26 C 0.0418(3) 0.68126(12) 0.40928(19) 0.0340(6) Uani 1 1 d . . .
H26A H -0.0460 0.6577 0.4142 0.041 Uiso 1 1 calc R . .
C27 C 0.1628(3) 0.66461(11) 0.35697(18) 0.0284(5) Uani 1 1 d . . .
H27A H 0.1577 0.6298 0.3247 0.034 Uiso 1 1 calc R . .
C30 C 0.6845(4) 0.57545(13) 0.5438(2) 0.0477(7) Uani 1 1 d . . .
H30A H 0.6961 0.6162 0.5505 0.057 Uiso 1 1 calc R . .
H30B H 0.6317 0.5617 0.5991 0.057 Uiso 1 1 calc R . .
Cl3 Cl 0.56629(12) 0.56008(3) 0.43421(6) 0.0573(2) Uani 1 1 d . . .
Cl4 Cl 0.87102(12) 0.54508(5) 0.54759(11) 0.0844(4) Uani 1 1 d . . .
C40 C 0.8713(7) 0.9009(4) 0.6248(4) 0.0530(17) Uani 0.813(3) 1 d PDU A 1
H40A H 0.7722 0.8892 0.5862 0.064 Uiso 0.813(3) 1 calc PR A 1
H40B H 0.9101 0.9344 0.5935 0.064 Uiso 0.813(3) 1 calc PR A 1
Cl5 Cl 1.0099(2) 0.84825(6) 0.62238(9) 0.0552(4) Uani 0.813(3) 1 d PDU A 1
Cl6 Cl 0.8312(3) 0.91822(9) 0.74193(19) 0.0563(5) Uani 0.813(3) 1 d PDU A 1
C40' C 0.887(3) 0.8674(10) 0.6428(18) 0.037(5) Uiso 0.105(4) 1 d PDU B 2
H40C H 0.7973 0.8584 0.5934 0.044 Uiso 0.105(4) 1 calc PR B 2
H40D H 0.9131 0.8335 0.6816 0.044 Uiso 0.105(4) 1 calc PR B 2
Cl5' Cl 1.0490(10) 0.8867(5) 0.5844(7) 0.047(2) Uiso 0.105(4) 1 d PDU B 2
Cl6' Cl 0.829(3) 0.9195(10) 0.7190(14) 0.065(6) Uiso 0.105(4) 1 d PDU B 2
C40" C 0.886(6) 0.905(4) 0.614(4) 0.047(9) Uiso 0.082(4) 1 d PDU C 3
H40E H 0.8714 0.9321 0.5600 0.057 Uiso 0.082(4) 1 calc PR C 3
H40F H 0.7946 0.8792 0.6062 0.057 Uiso 0.082(4) 1 calc PR C 3
Cl5" Cl 1.0572(14) 0.8669(8) 0.6039(11) 0.042(3) Uiso 0.082(4) 1 d PDU C 3
Cl6" Cl 0.8885(17) 0.9398(6) 0.7239(10) 0.053(3) Uiso 0.082(4) 1 d PDU C 3
C50 C 0.3547(11) 0.5287(4) 0.1184(5) 0.071(2) Uani 0.710(3) 1 d PDU D 1
H50A H 0.3967 0.5668 0.1145 0.085 Uiso 0.710(3) 1 calc PR D 1
H50B H 0.4432 0.5025 0.1152 0.085 Uiso 0.710(3) 1 calc PR D 1
Cl7 Cl 0.2787(6) 0.52036(12) 0.23047(19) 0.0664(8) Uani 0.710(3) 1 d PDU D 1
Cl8 Cl 0.2127(4) 0.51715(9) 0.01860(14) 0.0862(6) Uani 0.710(3) 1 d PDU D 1
C50' C 0.408(3) 0.5319(18) 0.1207(12) 0.072(7) Uiso 0.159(6) 1 d PDU E 2
H50C H 0.5123 0.5133 0.1266 0.087 Uiso 0.159(6) 1 calc PR E 2
H50D H 0.4257 0.5720 0.1099 0.087 Uiso 0.159(6) 1 calc PR E 2
Cl7' Cl 0.325(2) 0.5235(8) 0.2278(9) 0.085(5) Uiso 0.159(6) 1 d PDU E 2
Cl8' Cl 0.2907(11) 0.5049(3) 0.0213(5) 0.0451(19) Uiso 0.159(6) 1 d PDU E 2
C50" C 0.372(5) 0.5390(19) 0.144(2) 0.062(8) Uiso 0.131(5) 1 d PDU F 3
H50E H 0.4792 0.5366 0.1789 0.075 Uiso 0.131(5) 1 calc PR F 3
H50F H 0.3539 0.5779 0.1219 0.075 Uiso 0.131(5) 1 calc PR F 3
Cl7" Cl 0.2341(18) 0.5208(8) 0.2212(10) 0.056(3) Uiso 0.131(5) 1 d PDU F 3
Cl8" Cl 0.3598(13) 0.4956(3) 0.0424(6) 0.058(3) Uiso 0.131(5) 1 d PDU F 3

loop_
_atom_site_aniso_label
_atom_site_aniso_U_11
_atom_site_aniso_U_22
_atom_site_aniso_U_33
_atom_site_aniso_U_23
_atom_site_aniso_U_13
_atom_site_aniso_U_12
Ru 0.01539(7) 0.01897(7) 0.01304(7) -0.00124(6) 0.00333(5) -0.00084(6)
Cl1 0.0341(3) 0.0291(3) 0.0203(2) -0.0074(2) 0.0047(2) 0.0004(2)
Cl2 0.0195(2) 0.0301(3) 0.0175(2) 0.00305(18) 0.00292(17) 0.00271(18)
N1 0.0173(8) 0.0191(8) 0.0140(7) 0.0007(6) 0.0030(6) -0.0008(6)
C1 0.0200(9) 0.0247(10) 0.0200(10) -0.0032(8) 0.0057(8) 0.0020(8)
C2 0.0162(9) 0.0289(11) 0.0162(9) 0.0007(8) 0.0022(7) 0.0005(8)
N3 0.0180(8) 0.0235(9) 0.0174(8) 0.0007(6) 0.0026(6) -0.0002(7)
C4 0.0243(11) 0.0284(11) 0.0265(11) -0.0024(9) 0.0036(9) -0.0062(9)
C5 0.0290(12) 0.0363(14) 0.0403(14) 0.0005(11) 0.0063(10) -0.0137(10)
C6 0.0220(11) 0.0466(15) 0.0327(13) 0.0053(11) 0.0084(9) -0.0080(10)
C7 0.0208(10) 0.0413(14) 0.0213(10) 0.0008(9) 0.0079(8) 0.0001(9)
C11 0.0203(9) 0.0239(10) 0.0147(9) -0.0013(7) -0.0002(7) -0.0002(8)
C12 0.0152(9) 0.0228(10) 0.0177(9) 0.0014(7) 0.0036(7) -0.0020(7)
N13 0.0175(8) 0.0211(8) 0.0180(8) -0.0003(6) 0.0039(6) -0.0017(6)
C14 0.0308(12) 0.0212(10) 0.0258(11) -0.0025(8) 0.0048(9) 0.0002(9)
C15 0.0344(13) 0.0206(11) 0.0378(14) 0.0028(9) 0.0053(10) 0.0032(9)
C16 0.0286(12) 0.0290(12) 0.0314(12) 0.0106(9) 0.0022(9) 0.0003(9)
C17 0.0247(11) 0.0300(12) 0.0218(10) 0.0046(9) 0.0025(8) -0.0012(9)
C21 0.0242(10) 0.0195(10) 0.0207(10) 0.0004(8) 0.0034(8) -0.0019(8)
C22 0.0212(10) 0.0262(11) 0.0173(9) 0.0034(7) 0.0004(7) -0.0025(8)
N23 0.0161(8) 0.0251(9) 0.0168(8) 0.0024(7) 0.0031(6) -0.0006(6)
C24 0.0201(10) 0.0346(12) 0.0194(10) 0.0025(8) 0.0035(8) 0.0021(9)
C25 0.0169(10) 0.0510(15) 0.0245(11) 0.0053(10) 0.0049(8) -0.0013(10)
C26 0.0216(11) 0.0519(16) 0.0282(12) 0.0084(11) 0.0017(9) -0.0142(11)
C27 0.0269(11) 0.0315(12) 0.0261(11) 0.0031(9) -0.0002(9) -0.0083(9)
C30 0.060(2) 0.0375(16) 0.0487(18) -0.0003(13) 0.0210(15) 0.0099(14)
Cl3 0.0879(7) 0.0380(4) 0.0470(4) 0.0069(3) 0.0129(4) 0.0089(4)
Cl4 0.0520(5) 0.0810(7) 0.1235(10) -0.0278(7) 0.0240(6) 0.0146(5)
C40 0.042(2) 0.070(4) 0.045(2) 0.017(2) -0.002(2) 0.003(2)
Cl5 0.0712(8) 0.0548(7) 0.0389(5) -0.0123(5) 0.0030(5) 0.0109(7)
Cl6 0.0695(10) 0.0416(7) 0.0579(11) -0.0009(7) 0.0075(8) 0.0223(6)
C50 0.060(4) 0.080(5) 0.073(5) 0.033(4) 0.010(4) -0.018(4)
Cl7 0.076(3) 0.0609(12) 0.0632(13) 0.0143(7) 0.0096(13) -0.0023(18)
Cl8 0.1006(17) 0.0769(12) 0.0768(12) -0.0181(9) -0.0081(10) -0.0095(11)

loop_
_atom_type_symbol
_atom_type_description
_atom_type_scat_dispersion_real
_atom_type_scat_dispersion_imag
_atom_type_scat_source
C C 0.0033 0.0016 'International Tables Vol C Tables 4.2.6.8 and 6.1.1.4'
H H 0.0000 0.0000 'International Tables Vol C Tables 4.2.6.8 and 6.1.1.4'
N N 0.0061 0.0033 'International Tables Vol C Tables 4.2.6.8 and 6.1.1.4'
Cl Cl 0.1484 0.1585 'International Tables Vol C Tables 4.2.6.8 and 6.1.1.4'
Ru Ru -1.2594 0.8363 'International Tables Vol C Tables 4.2.6.8 and 6.1.1.4'

loop_
_geom_angle_atom_site_label_1
_geom_angle_atom_site_label_2
_geom_angle_atom_site_label_3
_geom_angle
N13 Ru N23 93.78(7)
N13 Ru N1 83.20(7)
N23 Ru N1 81.34(7)
N13 Ru N3 85.36(7)
N23 Ru N3 164.57(7)
N1 Ru N3 83.26(7)
N13 Ru Cl2 174.31(5)
N23 Ru Cl2 89.10(5)
N1 Ru Cl2 92.39(5)
N3 Ru Cl2 90.56(5)
N13 Ru Cl1 95.05(5)
N23 Ru Cl1 97.03(5)
N1 Ru Cl1 177.51(5)
N3 Ru Cl1 98.39(5)
Cl2 Ru Cl1 89.456(19)
C1 N1 C21 113.11(16)
C1 N1 C11 111.70(16)
C21 N1 C11 109.81(16)
C1 N1 Ru 106.23(12)
C21 N1 Ru 105.69(12)
C11 N1 Ru 110.05(12)
N1 C1 C2 110.52(17)
N3 C2 C7 121.5(2)
N3 C2 C1 116.13(18)
C7 C2 C1 122.3(2)
C4 N3 C2 118.45(19)
C4 N3 Ru 128.95(15)
C2 N3 Ru 112.01(14)
N3 C4 C5 122.6(2)
C6 C5 C4 118.9(2)
C5 C6 C7 119.2(2)
C6 C7 C2 119.3(2)
C12 C11 N1 112.01(17)
N13 C12 C17 121.6(2)
N13 C12 C11 115.93(18)
C17 C12 C11 122.4(2)
C14 N13 C12 118.16(19)
C14 N13 Ru 126.64(15)
C12 N13 Ru 114.48(14)
N13 C14 C15 122.6(2)
C14 C15 C16 119.3(2)
C17 C16 C15 118.3(2)
C12 C17 C16 120.0(2)
N1 C21 C22 108.91(17)
N23 C22 C27 121.2(2)
N23 C22 C21 115.78(18)
C27 C22 C21 123.0(2)
C24 N23 C22 118.92(19)
C24 N23 Ru 128.57(16)
C22 N23 Ru 112.48(14)
N23 C24 C25 122.3(2)
C24 C25 C26 118.8(2)
C25 C26 C27 119.2(2)
C22 C27 C26 119.4(2)
Cl4 C30 Cl3 111.63(17)
Cl5 C40 Cl6 113.4(3)
Cl6' C40' Cl5' 112.6(12)
Cl6" C40" Cl5" 113.2(13)
Cl8 C50 Cl7 112.7(4)
Cl7' C50' Cl8' 112.4(12)
Cl7" C50" Cl8" 111.4(13)

loop_
_geom_bond_atom_site_label_1
_geom_bond_atom_site_label_2
_geom_bond_distance
Ru N13 2.0279(18)
Ru N23 2.0471(17)
Ru N1 2.0529(17)
Ru N3 2.0534(18)
Ru Cl2 2.4473(5)
Ru Cl1 2.4558(5)
N1 C1 1.493(3)
N1 C21 1.496(3)
N1 C11 1.497(3)
C1 C2 1.503(3)
C2 N3 1.356(3)
C2 C7 1.388(3)
N3 C4 1.340(3)
C4 C5 1.383(3)
C5 C6 1.378(4)
C6 C7 1.381(4)
C11 C12 1.497(3)
C12 N13 1.358(3)
C12 C17 1.379(3)
N13 C14 1.347(3)
C14 C15 1.378(3)
C15 C16 1.387(4)
C16 C17 1.382(3)
C21 C22 1.514(3)
C22 N23 1.358(3)
C22 C27 1.383(3)
N23 C24 1.345(3)
C24 C25 1.383(3)
C25 C26 1.383(4)
C26 C27 1.388(4)
C30 Cl4 1.749(3)
C30 Cl3 1.765(4)
C40 Cl5 1.739(5)
C40 Cl6 1.748(5)
C40' Cl6' 1.745(14)
C40' Cl5' 1.747(14)
C40" Cl6" 1.743(15)
C40" Cl5" 1.743(15)
C50 Cl8 1.755(7)
C50 Cl7 1.762(6)
C50' Cl7' 1.729(14)
C50' Cl8' 1.737(14)
C50" Cl7" 1.741(15)
C50" Cl8" 1.741(15)
